data_8103008
loop_
_publ_author_name
'Bambar Davaasuren'
'Enkhtsetseg Dashjav'
'Guido Kreiner'
'Horst Borrmann'
'R\"udiger Kniep'

_publ_contact_author
;
  Prof. Dr. R\"udiger Kniep
  Max-Planck-Institut f\"ur Chemische Physik fester Stoffe
  N\"othnitzer Strasse 40
  01187 Dresden
  Germany
;
_publ_section_title
;
 Crystal structure of ytterbium lanthanum iron carbide, La3Yb0.63FeC6
;
_journal_issue 1
_journal_name_full 'Zeitschrift f\"ur Kristallographie - New Crystal Structures'
_journal_page_first 13
_journal_volume 224
_journal_year 2009
_chemical_formula_moiety Yb~0.63~La~3~FeC~6~
_chemical_formula_sum 'C6 Fe La3 Yb0.63'
_chemical_formula_weight 653.65
_chemical_name_common 'ytterbium lanthanum iron carbide'
_chemical_name_systematic
;
 ytterbium lanthanum iron carbide
;
_space_group_IT_number 176
_symmetry_cell_setting hexagonal
_symmetry_space_group_name_Hall '-P 6c'
_symmetry_space_group_name_H-M 'P 63/m'
_atom_sites_solution_primary direct
_atom_sites_solution_secondary difmap
_audit_creation_date 'October 07, 2008'
_audit_creation_method SHELXL-97
_audit_update_record
;
October 07, 2008
               Sent to Checkcif OK
               Sent to Printcif OK

2008-12-05 # Formatted by publCIF
;
_cell_angle_alpha 90.00
_cell_angle_beta 90.00
_cell_angle_gamma 120.00
_cell_formula_units_Z 2
_cell_length_a 8.7199(12)
_cell_length_b 8.7199(12)
_cell_length_c 5.3564(10)
_cell_measurement_reflns_used 1968
_cell_measurement_temperature 295(2)
_cell_measurement_theta_max 32.0
_cell_measurement_theta_min 3.7
_cell_volume 352.72(10)
_computing_cell_refinement 'CrystalClear (Rigaku Corp., 2008)'
_computing_data_collection 'CrystalClear (Rigaku Corp., 2008)'
_computing_data_reduction 'CrystalClear (Rigaku Corp., 2008)'
_computing_molecular_graphics 'Diamond Vers. 3.0 [4]'
_computing_structure_refinement 'SHELXL-97 [3]'
_computing_structure_solution 'SHELXS-97 [3]'
_diffrn_ambient_temperature 295(2)
_diffrn_measured_fraction_theta_full 0.936
_diffrn_measured_fraction_theta_max 0.936
_diffrn_measurement_details
;
scan:
    Number of images: 300
               Slice: -120.0000 - 120.0000
         Image width: 0.8000
            Exp time: 35.0000
       Rotation axis: Phi
               Omega: -15.0000
                 Chi: 0.0000
                 Phi: 0.0000
                 XTD: 48.0200
              2theta: -25.0000

;
_diffrn_measurement_device_details
;
AFC7: Eulerian 4-circle
;
_diffrn_measurement_device_type 'Rigaku Saturn 724+ CCD'
_diffrn_measurement_method dtprofit.ref
_diffrn_orient_matrix_type d*Trek
_diffrn_orient_matrix_UB_11 -0.0177
_diffrn_orient_matrix_UB_12 0.1254
_diffrn_orient_matrix_UB_13 -0.0387
_diffrn_orient_matrix_UB_21 0.0801
_diffrn_orient_matrix_UB_22 0.0952
_diffrn_orient_matrix_UB_23 0.0452
_diffrn_orient_matrix_UB_31 0.1151
_diffrn_orient_matrix_UB_32 -0.0283
_diffrn_orient_matrix_UB_33 -0.1443
_diffrn_radiation_monochromator graphite
_diffrn_radiation_source 'fine-focus sealed tube'
_diffrn_radiation_type MoK\a
_diffrn_radiation_wavelength 0.71073
_diffrn_reflns_av_R_equivalents 0.0314
_diffrn_reflns_av_sigmaI/netI 0.0246
_diffrn_reflns_limit_h_max 10
_diffrn_reflns_limit_h_min -13
_diffrn_reflns_limit_k_max 12
_diffrn_reflns_limit_k_min -12
_diffrn_reflns_limit_l_max 7
_diffrn_reflns_limit_l_min -7
_diffrn_reflns_number 2258
_diffrn_reflns_reduction_process 'Lp corrections applied'
_diffrn_reflns_theta_full 32.31
_diffrn_reflns_theta_max 32.31
_diffrn_reflns_theta_min 2.70
_exptl_absorpt_coefficient_mu 27.961
_exptl_absorpt_correction_T_max 1.0000
_exptl_absorpt_correction_T_min 0.5234
_exptl_absorpt_correction_type multi-scan
_exptl_absorpt_process_details
;
  CrystalClear (Rigaku Corp., 2008)
;
_exptl_crystal_colour gray
_exptl_crystal_density_diffrn 6.155
_exptl_crystal_density_method 'not measured'
_exptl_crystal_description prismatic
_exptl_crystal_F_000 554
_exptl_crystal_size_max 0.06
_exptl_crystal_size_mid 0.055
_exptl_crystal_size_min 0.045
_refine_diff_density_max 2.026
_refine_diff_density_min -1.377
_refine_diff_density_rms 0.294
_refine_ls_extinction_coef 0.0045(5)
_refine_ls_extinction_expression Fc^*^=kFc[1+0.001xFc^2^\l^3^/sin(2\q)]^-1/4^
_refine_ls_extinction_method SHELXL
_refine_ls_goodness_of_fit_ref 1.192
_refine_ls_matrix_type full
_refine_ls_number_parameters 26
_refine_ls_number_reflns 436
_refine_ls_number_restraints 0
_refine_ls_restrained_S_all 1.192
_refine_ls_R_factor_all 0.0300
_refine_ls_R_factor_gt 0.0252
_refine_ls_shift/su_max 0.000
_refine_ls_shift/su_mean 0.000
_refine_ls_structure_factor_coef Fsqd
_refine_ls_weighting_details 'calc w=1/[\s^2^(Fo^2^)+(0.0174P)^2^+0.7131P] where P=(Fo^2^+2Fc^2^)/3'
_refine_ls_weighting_scheme calc
_refine_ls_wR_factor_gt 0.0452
_refine_ls_wR_factor_ref 0.0471
_reflns_number_gt 400
_reflns_number_total 436
_reflns_threshold_expression >2sigma(I)
_cod_data_source_file 409976.cff
_cod_data_source_block Yb0.63La3FeC6
_cod_depositor_comments
;
The following automatic conversions were performed:
'_exptl_absorpt_correction_type' value 'Multi-scan' changed to
'multi-scan' according to
'/home/saulius/struct/CIF-dictionaries/cif_core.dic' dictionary named
'cif_core.dic' version 2.4.1 from 2010-06-29.

Automatic conversion script
Id: cif_fix_enum 1555 2011-01-17 13:19:09Z saulius 
;
_cod_original_sg_symbol_H-M P63/m
_cod_database_code 8103008

loop_
_symmetry_equiv_pos_as_xyz
'x, y, z'
'x-y, x, z+1/2'
'-y, x-y, z'
'-x, -y, z+1/2'
'-x+y, -x, z'
'y, -x+y, z+1/2'
'-x, -y, -z'
'-x+y, -x, -z-1/2'
'y, -x+y, -z'
'x, y, -z-1/2'
'x-y, x, -z'
'-y, x-y, -z-1/2'

loop_
_atom_site_label
_atom_site_type_symbol
_atom_site_fract_x
_atom_site_fract_y
_atom_site_fract_z
_atom_site_U_iso_or_equiv
_atom_site_adp_type
_atom_site_occupancy
_atom_site_symmetry_multiplicity
_atom_site_calc_flag
_atom_site_refinement_flags
_atom_site_disorder_assembly
_atom_site_disorder_group
La1 La 0.33215(4) 0.39420(5) 0.2500 0.01192(13) Uani 1 2 d S . .
Yb1 Yb 0.0000 0.0000 0.0624(2) 0.0194(4) Uani 0.3150(13) 3 d SP . .
Fe1 Fe 0.6667 0.3333 0.2500 0.0128(3) Uani 1 6 d S . .
C1 C 0.2773(10) 0.0246(10) 0.2500 0.0280(17) Uani 1 2 d S . .
C2 C 0.4397(9) 0.1466(8) 0.2500 0.0153(12) Uani 1 2 d S . .

loop_
_atom_site_aniso_label
_atom_site_aniso_U_11
_atom_site_aniso_U_22
_atom_site_aniso_U_33
_atom_site_aniso_U_23
_atom_site_aniso_U_13
_atom_site_aniso_U_12
La1 0.01105(19) 0.01409(19) 0.01130(18) 0.000 0.000 0.00679(14)
Yb1 0.0107(3) 0.0107(3) 0.0368(9) 0.000 0.000 0.00535(17)
Fe1 0.0124(4) 0.0124(4) 0.0135(7) 0.000 0.000 0.0062(2)
C1 0.027(4) 0.021(3) 0.012(3) 0.000 0.000 -0.007(3)
C2 0.021(3) 0.016(3) 0.015(3) 0.000 0.000 0.014(3)

loop_
_atom_type_symbol
_atom_type_description
_atom_type_scat_dispersion_real
_atom_type_scat_dispersion_imag
_atom_type_scat_source
C C 0.0033 0.0016 'International Tables Vol C Tables 4.2.6.8 and 6.1.1.4'
Fe Fe 0.3463 0.8444 'International Tables Vol C Tables 4.2.6.8 and 6.1.1.4'
La La -0.2871 2.4523 'International Tables Vol C Tables 4.2.6.8 and 6.1.1.4'
Yb Yb -0.3850 5.5486 'International Tables Vol C Tables 4.2.6.8 and 6.1.1.4'

loop_
_geom_angle_atom_site_label_1
_geom_angle_atom_site_label_2
_geom_angle_atom_site_label_3
_geom_angle
_geom_angle_site_symmetry_1
_geom_angle_site_symmetry_3
_geom_angle_publ_flag
C1 La1 C2 114.0(2) 3 . ?
C1 La1 C2 82.50(14) 3 2 ?
C2 La1 C2 103.20(14) . 2 ?
C1 La1 C2 82.50(14) 3 2_554 ?
C2 La1 C2 103.20(14) . 2_554 ?
C2 La1 C2 153.2(3) 2 2_554 ?
C1 La1 C1 79.5(2) 3 2_554 ?
C2 La1 C1 80.51(15) . 2_554 ?
C2 La1 C1 161.5(2) 2 2_554 ?
C2 La1 C1 26.43(19) 2_554 2_554 ?
C1 La1 C1 79.5(2) 3 2 ?
C2 La1 C1 80.51(15) . 2 ?
C2 La1 C1 26.43(19) 2 2 ?
C2 La1 C1 161.5(2) 2_554 2 ?
C1 La1 C1 142.8(3) 2_554 2 ?
C1 La1 C2 177.0(2) 3 8_666 ?
C2 La1 C2 69.1(3) . 8_666 ?
C2 La1 C2 96.90(13) 2 8_666 ?
C2 La1 C2 96.90(13) 2_554 8_666 ?
C1 La1 C2 101.32(19) 2_554 8_666 ?
C1 La1 C2 101.32(19) 2 8_666 ?
C1 La1 C1 88.9(3) 3 . ?
C2 La1 C1 25.1(2) . . ?
C2 La1 C1 100.91(14) 2 . ?
C2 La1 C1 100.91(14) 2_554 . ?
C1 La1 C1 74.62(16) 2_554 . ?
C1 La1 C1 74.62(16) 2 . ?
C2 La1 C1 94.2(2) 8_666 . ?
C1 La1 Fe1 148.6(2) 3 . ?
C2 La1 Fe1 34.60(14) . . ?
C2 La1 Fe1 102.21(13) 2 . ?
C2 La1 Fe1 102.21(13) 2_554 . ?
C1 La1 Fe1 91.12(17) 2_554 . ?
C1 La1 Fe1 91.12(17) 2 . ?
C2 La1 Fe1 34.46(13) 8_666 . ?
C1 La1 Fe1 59.69(15) . . ?
C1 La1 Yb1 47.77(18) 3 . ?
C2 La1 Yb1 69.78(13) . . ?
C2 La1 Yb1 109.48(13) 2 . ?
C2 La1 Yb1 75.57(13) 2_554 . ?
C1 La1 Yb1 54.28(17) 2_554 . ?
C1 La1 Yb1 89.08(17) 2 . ?
C2 La1 Yb1 135.00(12) 8_666 . ?
C1 La1 Yb1 46.36(14) . . ?
Fe1 La1 Yb1 102.742(9) . . ?
C1 La1 Yb1 47.77(18) 3 8_556 ?
C2 La1 Yb1 69.78(13) . 8_556 ?
C2 La1 Yb1 75.57(13) 2 8_556 ?
C2 La1 Yb1 109.48(13) 2_554 8_556 ?
C1 La1 Yb1 89.08(17) 2_554 8_556 ?
C1 La1 Yb1 54.28(17) 2 8_556 ?
C2 La1 Yb1 135.00(12) 8_666 8_556 ?
C1 La1 Yb1 46.36(14) . 8_556 ?
Fe1 La1 Yb1 102.742(9) . 8_556 ?
Yb1 La1 Yb1 34.86(4) . 8_556 ?
C1 La1 Fe1 85.64(13) 3 7_666 ?
C2 La1 Fe1 129.24(4) . 7_666 ?
C2 La1 Fe1 30.16(13) 2 7_666 ?
C2 La1 Fe1 126.30(13) 2_554 7_666 ?
C1 La1 Fe1 150.23(14) 2_554 7_666 ?
C1 La1 Fe1 56.55(13) 2 7_666 ?
C2 La1 Fe1 92.34(9) 8_666 7_666 ?
C1 La1 Fe1 131.06(2) . 7_666 ?
Fe1 La1 Fe1 114.085(8) . 7_666 ?
Yb1 La1 Fe1 128.251(16) . 7_666 ?
Yb1 La1 Fe1 99.818(18) 8_556 7_666 ?
Yb1 Yb1 Yb1 180.0 7 8_556 ?
Yb1 Yb1 C1 113.44(8) 7 3 ?
Yb1 Yb1 C1 66.56(8) 8_556 3 ?
Yb1 Yb1 C1 113.44(8) 7 . ?
Yb1 Yb1 C1 66.56(8) 8_556 . ?
C1 Yb1 C1 105.22(10) 3 . ?
Yb1 Yb1 C1 113.44(8) 7 8_556 ?
Yb1 Yb1 C1 66.56(8) 8_556 8_556 ?
C1 Yb1 C1 105.22(10) 3 8_556 ?
C1 Yb1 C1 105.22(10) . 8_556 ?
Yb1 Yb1 Yb1 180.0 7 2 ?
Yb1 Yb1 Yb1 0.0 8_556 2 ?
C1 Yb1 Yb1 66.56(8) 3 2 ?
C1 Yb1 Yb1 66.56(8) . 2 ?
C1 Yb1 Yb1 66.56(8) 8_556 2 ?
Yb1 Yb1 Yb1 0.0 7 2_554 ?
Yb1 Yb1 Yb1 180.0 8_556 2_554 ?
C1 Yb1 Yb1 113.44(8) 3 2_554 ?
C1 Yb1 Yb1 113.44(8) . 2_554 ?
C1 Yb1 Yb1 113.44(8) 8_556 2_554 ?
Yb1 Yb1 Yb1 180.0 2 2_554 ?
Yb1 Yb1 C1 54.18(11) 7 7 ?
Yb1 Yb1 C1 125.82(11) 8_556 7 ?
C1 Yb1 C1 82.00(12) 3 7 ?
C1 Yb1 C1 167.62(5) . 7 ?
C1 Yb1 C1 82.00(12) 8_556 7 ?
Yb1 Yb1 C1 125.82(11) 2 7 ?
Yb1 Yb1 C1 54.18(11) 2_554 7 ?
Yb1 Yb1 C1 54.18(11) 7 9 ?
Yb1 Yb1 C1 125.82(11) 8_556 9 ?
C1 Yb1 C1 167.62(5) 3 9 ?
C1 Yb1 C1 82.00(12) . 9 ?
C1 Yb1 C1 82.00(12) 8_556 9 ?
Yb1 Yb1 C1 125.82(11) 2 9 ?
Yb1 Yb1 C1 54.18(11) 2_554 9 ?
C1 Yb1 C1 89.21(15) 7 9 ?
Yb1 Yb1 C1 54.18(11) 7 2_554 ?
Yb1 Yb1 C1 125.82(11) 8_556 2_554 ?
C1 Yb1 C1 82.00(12) 3 2_554 ?
C1 Yb1 C1 82.00(12) . 2_554 ?
C1 Yb1 C1 167.62(5) 8_556 2_554 ?
Yb1 Yb1 C1 125.82(11) 2 2_554 ?
Yb1 Yb1 C1 54.18(11) 2_554 2_554 ?
C1 Yb1 C1 89.21(15) 7 2_554 ?
C1 Yb1 C1 89.21(15) 9 2_554 ?
Yb1 Yb1 Yb1 0.0 7 8 ?
Yb1 Yb1 Yb1 180.0 8_556 8 ?
C1 Yb1 Yb1 113.44(8) 3 8 ?
C1 Yb1 Yb1 113.44(8) . 8 ?
C1 Yb1 Yb1 113.44(8) 8_556 8 ?
Yb1 Yb1 Yb1 180.0 2 8 ?
Yb1 Yb1 Yb1 0.0 2_554 8 ?
C1 Yb1 Yb1 54.18(11) 7 8 ?
C1 Yb1 Yb1 54.18(11) 9 8 ?
C1 Yb1 Yb1 54.18(11) 2_554 8 ?
Yb1 Yb1 La1 107.430(18) 7 . ?
Yb1 Yb1 La1 72.570(19) 8_556 . ?
C1 Yb1 La1 52.67(17) 3 . ?
C1 Yb1 La1 59.64(17) . . ?
C1 Yb1 La1 138.96(9) 8_556 . ?
Yb1 Yb1 La1 72.570(18) 2 . ?
Yb1 Yb1 La1 107.430(19) 2_554 . ?
C1 Yb1 La1 121.11(15) 7 . ?
C1 Yb1 La1 127.29(15) 9 . ?
C1 Yb1 La1 53.38(10) 2_554 . ?
Yb1 Yb1 La1 107.430(19) 8 . ?
C2 Fe1 C2 120.0 3_655 . ?
C2 Fe1 C2 120.000(1) 3_655 8_666 ?
C2 Fe1 C2 120.000(1) . 8_666 ?
C2 Fe1 La1 58.67(19) 3_655 3_655 ?
C2 Fe1 La1 61.33(19) . 3_655 ?
C2 Fe1 La1 178.67(19) 8_666 3_655 ?
C2 Fe1 La1 61.33(19) 3_655 8_666 ?
C2 Fe1 La1 178.67(19) . 8_666 ?
C2 Fe1 La1 58.67(19) 8_666 8_666 ?
La1 Fe1 La1 120.0 3_655 8_666 ?
C2 Fe1 La1 178.67(19) 3_655 . ?
C2 Fe1 La1 58.67(19) . . ?
C2 Fe1 La1 61.33(19) 8_666 . ?
La1 Fe1 La1 120.0 3_655 . ?
La1 Fe1 La1 120.0 8_666 . ?
C2 Fe1 La1 49.15(3) 3_655 2_655 ?
C2 Fe1 La1 114.84(11) . 2_655 ?
C2 Fe1 La1 103.53(12) 8_666 2_655 ?
La1 Fe1 La1 75.625(9) 3_655 2_655 ?
La1 Fe1 La1 65.915(8) 8_666 2_655 ?
La1 Fe1 La1 131.024(8) . 2_655 ?
C2 Fe1 La1 103.53(12) 3_655 9 ?
C2 Fe1 La1 49.15(3) . 9 ?
C2 Fe1 La1 114.84(11) 8_666 9 ?
La1 Fe1 La1 65.915(8) 3_655 9 ?
La1 Fe1 La1 131.024(8) 8_666 9 ?
La1 Fe1 La1 75.625(9) . 9 ?
La1 Fe1 La1 141.291(6) 2_655 9 ?
C2 Fe1 La1 49.15(3) 3_655 2_654 ?
C2 Fe1 La1 114.84(11) . 2_654 ?
C2 Fe1 La1 103.53(12) 8_666 2_654 ?
La1 Fe1 La1 75.625(9) 3_655 2_654 ?
La1 Fe1 La1 65.915(8) 8_666 2_654 ?
La1 Fe1 La1 131.024(8) . 2_654 ?
La1 Fe1 La1 96.969(16) 2_655 2_654 ?
La1 Fe1 La1 70.063(12) 9 2_654 ?
C2 Fe1 La1 114.84(11) 3_655 7_666 ?
C2 Fe1 La1 103.53(12) . 7_666 ?
C2 Fe1 La1 49.15(3) 8_666 7_666 ?
La1 Fe1 La1 131.024(8) 3_655 7_666 ?
La1 Fe1 La1 75.625(9) 8_666 7_666 ?
La1 Fe1 La1 65.915(7) . 7_666 ?
La1 Fe1 La1 70.063(12) 2_655 7_666 ?
La1 Fe1 La1 141.291(6) 9 7_666 ?
La1 Fe1 La1 141.291(6) 2_654 7_666 ?
C2 Fe1 La1 103.53(12) 3_655 9_556 ?
C2 Fe1 La1 49.15(3) . 9_556 ?
C2 Fe1 La1 114.84(11) 8_666 9_556 ?
La1 Fe1 La1 65.915(8) 3_655 9_556 ?
La1 Fe1 La1 131.024(8) 8_666 9_556 ?
La1 Fe1 La1 75.625(9) . 9_556 ?
La1 Fe1 La1 70.063(12) 2_655 9_556 ?
La1 Fe1 La1 96.968(16) 9 9_556 ?
La1 Fe1 La1 141.291(6) 2_654 9_556 ?
La1 Fe1 La1 70.063(12) 7_666 9_556 ?
C2 Fe1 La1 114.84(11) 3_655 7_665 ?
C2 Fe1 La1 103.53(12) . 7_665 ?
C2 Fe1 La1 49.15(3) 8_666 7_665 ?
La1 Fe1 La1 131.024(8) 3_655 7_665 ?
La1 Fe1 La1 75.625(9) 8_666 7_665 ?
La1 Fe1 La1 65.915(8) . 7_665 ?
La1 Fe1 La1 141.291(6) 2_655 7_665 ?
La1 Fe1 La1 70.063(12) 9 7_665 ?
La1 Fe1 La1 70.063(12) 2_654 7_665 ?
La1 Fe1 La1 96.968(16) 7_666 7_665 ?
La1 Fe1 La1 141.291(6) 9_556 7_665 ?
C2 C1 Yb1 133.4(5) . . ?
C2 C1 Yb1 133.4(5) . 8_556 ?
Yb1 C1 Yb1 46.89(17) . 8_556 ?
C2 C1 La1 142.9(7) . 8_556 ?
Yb1 C1 La1 79.55(19) . 8_556 ?
Yb1 C1 La1 79.55(19) 8_556 8_556 ?
C2 C1 La1 73.61(17) . 9_556 ?
Yb1 C1 La1 131.4(3) . 9_556 ?
Yb1 C1 La1 84.69(10) 8_556 9_556 ?
La1 C1 La1 97.77(17) 8_556 9_556 ?
C2 C1 La1 73.61(17) . 9 ?
Yb1 C1 La1 84.69(10) . 9 ?
Yb1 C1 La1 131.4(3) 8_556 9 ?
La1 C1 La1 97.77(17) 8_556 9 ?
La1 C1 La1 142.8(3) 9_556 9 ?
C2 C1 Yb1 127.4(4) . 7 ?
Yb1 C1 Yb1 12.38(5) . 7 ?
Yb1 C1 Yb1 59.27(19) 8_556 7 ?
La1 C1 Yb1 80.78(17) 8_556 7 ?
La1 C1 Yb1 143.7(3) 9_556 7 ?
La1 C1 Yb1 72.35(7) 9 7 ?
C2 C1 Yb1 127.4(4) . 2 ?
Yb1 C1 Yb1 59.27(19) . 2 ?
Yb1 C1 Yb1 12.38(5) 8_556 2 ?
La1 C1 Yb1 80.78(17) 8_556 2 ?
La1 C1 Yb1 72.35(7) 9_556 2 ?
La1 C1 Yb1 143.7(3) 9 2 ?
Yb1 C1 Yb1 71.6(2) 7 2 ?
C2 C1 La1 65.9(5) . . ?
Yb1 C1 La1 74.0(2) . . ?
Yb1 C1 La1 74.0(2) 8_556 . ?
La1 C1 La1 151.1(3) 8_556 . ?
La1 C1 La1 91.22(16) 9_556 . ?
La1 C1 La1 91.22(16) 9 . ?
Yb1 C1 La1 75.9(2) 7 . ?
Yb1 C1 La1 75.9(2) 2 . ?
C1 C2 Fe1 175.7(7) . . ?
C1 C2 La1 89.0(6) . . ?
Fe1 C2 La1 86.7(2) . . ?
C1 C2 La1 79.96(16) . 9 ?
Fe1 C2 La1 100.69(14) . 9 ?
La1 C2 La1 98.63(13) . 9 ?
C1 C2 La1 79.96(16) . 9_556 ?
Fe1 C2 La1 100.69(14) . 9_556 ?
La1 C2 La1 98.63(13) . 9_556 ?
La1 C2 La1 153.2(3) 9 9_556 ?
C1 C2 La1 100.1(6) . 3_655 ?
Fe1 C2 La1 84.2(2) . 3_655 ?
La1 C2 La1 170.9(3) . 3_655 ?
La1 C2 La1 83.10(13) 9 3_655 ?
La1 C2 La1 83.10(13) 9_556 3_655 ?

loop_
_geom_bond_atom_site_label_1
_geom_bond_atom_site_label_2
_geom_bond_distance
_geom_bond_site_symmetry_2
_geom_bond_publ_flag
La1 C1 2.713(7) 3 ?
La1 C2 2.751(6) . ?
La1 C2 2.7534(16) 2 ?
La1 C2 2.7534(16) 2_554 ?
La1 C1 2.826(3) 2_554 ?
La1 C1 2.826(3) 2 ?
La1 C2 2.836(6) 8_666 ?
La1 C1 3.012(8) . ?
La1 Fe1 3.2153(6) . ?
La1 Yb1 3.3554(6) . ?
La1 Yb1 3.3554(6) 8_556 ?
La1 Fe1 3.5768(5) 7_666 ?
Yb1 Yb1 0.668(2) 7 ?
Yb1 Yb1 2.010(2) 8_556 ?
Yb1 C1 2.526(8) 3 ?
Yb1 C1 2.526(8) . ?
Yb1 C1 2.526(8) 8_556 ?
Yb1 Yb1 2.6782(5) 2 ?
Yb1 Yb1 2.6782(5) 2_554 ?
Yb1 C1 2.859(7) 7 ?
Yb1 C1 2.859(7) 9 ?
Yb1 C1 2.859(7) 2_554 ?
Yb1 Yb1 3.346(2) 8 ?
Fe1 C2 1.829(7) 3_655 ?
Fe1 C2 1.829(7) . ?
Fe1 C2 1.829(7) 8_666 ?
Fe1 La1 3.2153(6) 3_655 ?
Fe1 La1 3.2153(6) 8_666 ?
Fe1 La1 3.5768(5) 2_655 ?
Fe1 La1 3.5768(5) 9 ?
Fe1 La1 3.5768(5) 2_654 ?
Fe1 La1 3.5768(5) 7_666 ?
Fe1 La1 3.5768(5) 9_556 ?
Fe1 La1 3.5768(5) 7_665 ?
C1 C2 1.277(9) . ?
C1 Yb1 2.526(8) 8_556 ?
C1 La1 2.713(7) 8_556 ?
C1 La1 2.826(3) 9_556 ?
C1 La1 2.826(3) 9 ?
C1 Yb1 2.859(7) 7 ?
C1 Yb1 2.859(7) 2 ?
C2 La1 2.7534(16) 9 ?
C2 La1 2.7534(16) 9_556 ?
C2 La1 2.836(6) 3_655 ?
